data_4337130
loop_
_publ_author_name
'Smart, Katharine A.'
'Grellier, Mary'
'Coppel, Yannick'
'Vendier, Laure'
'Mason, Sax A.'
'Capelli, Silvia C.'
'Albinati, Alberto'
'Montiel-Palma, Virginia'
'Mu\~noz-Hern\'andez, Miguel A'
'Sabo-Etienne, Sylviane'

_publ_section_title
;
 Nature of si-h interactions in a series of ruthenium silazane complexes
 using multinuclear solid-state NMR and neutron diffraction.
;
_journal_issue 2
_journal_name_full 'Inorganic chemistry'
_journal_page_first 1156
_journal_page_last 1165
_journal_paper_doi 10.1021/ic4027199
_journal_volume 53
_journal_year 2014
_chemical_absolute_configuration ad
_chemical_compound_source 'synthesis as described'
_chemical_formula_moiety 'C25 H41 N3 Ru Si'
_chemical_formula_sum 'C25 H41 N3 Ru Si'
_chemical_formula_weight 512.77
_chemical_name_systematic
;
 ?
;
_space_group_IT_number 7
_symmetry_cell_setting monoclinic
_symmetry_Int_Tables_number 7
_symmetry_space_group_name_Hall 'P -2yc'
_symmetry_space_group_name_H-M 'P 1 c 1'
_atom_sites_solution_hydrogens geom
_atom_sites_solution_primary direct
_atom_sites_solution_secondary difmap
_cell_angle_alpha 90
_cell_angle_beta 100.123(4)
_cell_angle_gamma 90
_cell_formula_units_Z 8
_cell_length_a 10.8481(9)
_cell_length_b 14.1928(6)
_cell_length_c 30.7277(8)
_cell_measurement_reflns_used 9995
_cell_measurement_temperature 100(2)
_cell_measurement_theta_max 26.45
_cell_measurement_theta_min 2.39
_cell_measurement_wavelength 0.71073
_cell_volume 4657.3(5)
_computing_cell_refinement 'Bruker SAINT'
_computing_data_collection 'Bruker APEX2'
_computing_data_reduction 'Bruker SAINT'
_computing_molecular_graphics 'Ortep-3 for Windows (Farrugia, 1997)'
_computing_publication_material 'WinGX publication routines (Farrugia, 1999)'
_computing_structure_refinement 'SHELXL-97 (Sheldrick, 2008)'
_computing_structure_solution 'SIR92 (Giacovazzo et al, 1993)'
_diffrn_ambient_temperature 100(2)
_diffrn_measured_fraction_theta_full 0.999
_diffrn_measured_fraction_theta_max 0.999
_diffrn_measurement_device_type 'Bruker Kappa APEX II'
_diffrn_measurement_method \w-\f
_diffrn_radiation_monochromator graphite
_diffrn_radiation_probe x-ray
_diffrn_radiation_source 'fine-focus sealed tube'
_diffrn_radiation_type MoK\a
_diffrn_radiation_wavelength 0.71073
_diffrn_reflns_av_R_equivalents 0.0308
_diffrn_reflns_av_unetI/netI 0.0538
_diffrn_reflns_limit_h_max 13
_diffrn_reflns_limit_h_min -11
_diffrn_reflns_limit_k_max 17
_diffrn_reflns_limit_k_min -15
_diffrn_reflns_limit_l_max 32
_diffrn_reflns_limit_l_min -38
_diffrn_reflns_number 32765
_diffrn_reflns_theta_full 26.37
_diffrn_reflns_theta_max 26.37
_diffrn_reflns_theta_min 1.43
_diffrn_standards_decay_% 0
_diffrn_standards_interval_count 0
_diffrn_standards_interval_time 0
_diffrn_standards_number 0
_exptl_absorpt_coefficient_mu 0.742
_exptl_absorpt_correction_T_max 0.975
_exptl_absorpt_correction_T_min 0.898
_exptl_absorpt_correction_type multi-scan
_exptl_absorpt_process_details
;
        [c.f. r.h. blessing, acta cryst. (1995), a51, 33-38]
;
_exptl_crystal_colour yellow
_exptl_crystal_density_diffrn 1.463
_exptl_crystal_density_method 'not measured'
_exptl_crystal_description parallelepiped
_exptl_crystal_F_000 2160
_exptl_crystal_size_max 0.14
_exptl_crystal_size_mid 0.04
_exptl_crystal_size_min 0.02
_refine_diff_density_max 0.515
_refine_diff_density_min -0.577
_refine_diff_density_rms 0.084
_refine_ls_abs_structure_details 'Flack H D (1983), Acta Cryst. A39, 876-881'
_refine_ls_abs_structure_Flack -0.030(18)
_refine_ls_extinction_method none
_refine_ls_goodness_of_fit_ref 0.992
_refine_ls_hydrogen_treatment constr
_refine_ls_matrix_type full
_refine_ls_number_parameters 1089
_refine_ls_number_reflns 15567
_refine_ls_number_restraints 2
_refine_ls_restrained_S_all 0.992
_refine_ls_R_factor_all 0.049
_refine_ls_R_factor_gt 0.0327
_refine_ls_shift/su_max 0.002
_refine_ls_shift/su_mean 0
_refine_ls_structure_factor_coef Fsqd
_refine_ls_weighting_details 'calc w=1/[\s^2^(Fo^2^)+(0.0297P)^2^+0.0000P] where P=(Fo^2^+2Fc^2^)/3'
_refine_ls_weighting_scheme calc
_refine_ls_wR_factor_gt 0.0612
_refine_ls_wR_factor_ref 0.0662
_reflns_number_gt 12782
_reflns_number_total 15567
_reflns_threshold_expression >2\s(I)
_cod_data_source_file ic4027199_si_002.cif
_cod_data_source_block 2a(CSO080911)
_cod_database_code 4337130

loop_
_symmetry_equiv_pos_as_xyz
'x, y, z'
'x, -y, z+1/2'

loop_
_atom_site_label
_atom_site_type_symbol
_atom_site_fract_x
_atom_site_fract_y
_atom_site_fract_z
_atom_site_U_iso_or_equiv
_atom_site_adp_type
_atom_site_occupancy
_atom_site_symmetry_multiplicity
_atom_site_calc_flag
_atom_site_refinement_flags
C1 C 0.4436(4) 0.7380(3) 0.53625(16) 0.0140(11) Uani 1 1 d .
C2 C 0.3494(4) 0.7051(3) 0.45977(15) 0.0204(12) Uani 1 1 d .
H2A H 0.3447 0.6355 0.4586 0.025 Uiso 1 1 calc R
H2B H 0.3615 0.728 0.4304 0.025 Uiso 1 1 calc R
C3 C 0.2302(4) 0.7436(3) 0.47004(17) 0.0256(12) Uani 1 1 d .
H3A H 0.159 0.7227 0.4474 0.031 Uiso 1 1 calc R
H3B H 0.2327 0.8133 0.4699 0.031 Uiso 1 1 calc R
C4 C 0.2135(5) 0.7089(4) 0.51489(17) 0.0270(14) Uani 1 1 d .
H4A H 0.145 0.7447 0.5247 0.032 Uiso 1 1 calc R
H4B H 0.1889 0.6416 0.5127 0.032 Uiso 1 1 calc R
C5 C 0.3153(4) 0.6985(3) 0.59212(16) 0.0187(11) Uani 1 1 d .
H5A H 0.2656 0.64 0.5923 0.022 Uiso 1 1 calc R
H5B H 0.2688 0.7502 0.6036 0.022 Uiso 1 1 calc R
C6 C 0.4410(4) 0.6859(3) 0.62208(16) 0.0172(11) Uani 1 1 d .
H6A H 0.4308 0.6891 0.6534 0.021 Uiso 1 1 calc R
H6B H 0.4771 0.6239 0.6167 0.021 Uiso 1 1 calc R
C7 C 0.5262(5) 0.7640(3) 0.61197(16) 0.0154(12) Uani 1 1 d .
H7A H 0.49 0.8256 0.6181 0.018 Uiso 1 1 calc R
H7B H 0.6087 0.7578 0.6315 0.018 Uiso 1 1 calc R
C8 C 0.6302(5) 0.7094(4) 0.43144(15) 0.0316(13) Uani 1 1 d .
H8A H 0.6315 0.6427 0.4397 0.047 Uiso 1 1 calc R
H8B H 0.7117 0.7273 0.4244 0.047 Uiso 1 1 calc R
H8C H 0.5649 0.7199 0.4055 0.047 Uiso 1 1 calc R
C9 C 0.5318(4) 0.8959(3) 0.45046(16) 0.0238(12) Uani 1 1 d .
H9A H 0.453 0.8823 0.4305 0.036 Uiso 1 1 calc R
H9B H 0.5925 0.9215 0.4334 0.036 Uiso 1 1 calc R
H9C H 0.5168 0.9421 0.4727 0.036 Uiso 1 1 calc R
C10 C 0.6988(4) 0.9272(3) 0.54853(16) 0.0134(11) Uani 1 1 d .
H10 H 0.6088 0.9457 0.5456 0.016 Uiso 1 1 calc R
C11 C 0.7533(4) 0.8990(3) 0.59125(15) 0.0158(11) Uani 1 1 d .
H11 H 0.6945 0.9014 0.6129 0.019 Uiso 1 1 calc R
C12 C 0.8881(4) 0.9129(3) 0.61199(16) 0.0185(11) Uani 1 1 d .
H12A H 0.9065 0.8749 0.6394 0.022 Uiso 1 1 calc R
H12B H 0.9018 0.98 0.6203 0.022 Uiso 1 1 calc R
C13 C 0.9779(4) 0.8849(3) 0.58154(15) 0.0188(11) Uani 1 1 d .
H13A H 1.058 0.8642 0.5996 0.023 Uiso 1 1 calc R
H13B H 0.9954 0.9405 0.5642 0.023 Uiso 1 1 calc R
C14 C 0.9264(4) 0.8061(4) 0.55003(17) 0.0162(12) Uani 1 1 d .
H14 H 0.9805 0.7486 0.5528 0.019 Uiso 1 1 calc R
C15 C 0.8621(4) 0.8221(3) 0.50731(15) 0.0160(11) Uani 1 1 d .
H15 H 0.8787 0.7748 0.4849 0.019 Uiso 1 1 calc R
C16 C 0.8391(4) 0.9221(3) 0.48964(16) 0.0181(11) Uani 1 1 d .
H16A H 0.7885 0.9193 0.4595 0.022 Uiso 1 1 calc R
H16B H 0.9206 0.9514 0.4873 0.022 Uiso 1 1 calc R
C17 C 0.7717(5) 0.9842(3) 0.51867(17) 0.0191(12) Uani 1 1 d .
H17A H 0.7126 1.0262 0.4995 0.023 Uiso 1 1 calc R
H17B H 0.834 1.0245 0.5375 0.023 Uiso 1 1 calc R
C18 C 0.8228(4) 0.6746(3) 0.61046(16) 0.0170(11) Uani 1 1 d .
H18 H 0.789 0.6865 0.6382 0.02 Uiso 1 1 calc R
C19 C 0.7362(5) 0.6322(3) 0.57735(17) 0.0174(11) Uani 1 1 d .
H19 H 0.6576 0.6081 0.5861 0.021 Uiso 1 1 calc R
C20 C 0.7473(4) 0.6215(3) 0.53238(17) 0.0177(12) Uani 1 1 d .
H20 H 0.6691 0.5959 0.5141 0.021 Uiso 1 1 calc R
C21 C 0.8648(4) 0.5893(3) 0.51558(16) 0.0215(11) Uani 1 1 d .
H21A H 0.9308 0.6378 0.523 0.026 Uiso 1 1 calc R
H21B H 0.8456 0.5833 0.483 0.026 Uiso 1 1 calc R
C22 C 0.9141(5) 0.4948(3) 0.5357(2) 0.0348(16) Uani 1 1 d .
H22A H 0.8521 0.4452 0.5248 0.042 Uiso 1 1 calc R
H22B H 0.9924 0.4793 0.5248 0.042 Uiso 1 1 calc R
C23 C 0.9402(5) 0.4924(3) 0.5861(2) 0.0325(15) Uani 1 1 d .
H23A H 0.8593 0.4873 0.5966 0.039 Uiso 1 1 calc R
H23B H 0.9889 0.4347 0.5957 0.039 Uiso 1 1 calc R
C24 C 1.0097(4) 0.5752(4) 0.60818(16) 0.0272(13) Uani 1 1 d .
H24 H 1.0982 0.5704 0.6155 0.033 Uiso 1 1 calc R
C25 C 0.9571(5) 0.6558(4) 0.61843(16) 0.0244(12) Uani 1 1 d .
H25 H 1.0113 0.7043 0.6319 0.029 Uiso 1 1 calc R
C101 C 0.7618(5) 0.2440(4) 0.53788(17) 0.0158(12) Uani 1 1 d .
C102 C 0.7562(5) 0.2722(3) 0.61369(16) 0.0153(12) Uani 1 1 d .
H10A H 0.6939 0.2658 0.6335 0.018 Uiso 1 1 calc R
H10B H 0.796 0.335 0.6189 0.018 Uiso 1 1 calc R
C103 C 0.8548(4) 0.1967(3) 0.62464(15) 0.0194(11) Uani 1 1 d .
H10C H 0.8977 0.2033 0.6557 0.023 Uiso 1 1 calc R
H10D H 0.8153 0.1336 0.621 0.023 Uiso 1 1 calc R
C104 C 0.9477(4) 0.2068(3) 0.59399(16) 0.0222(12) Uani 1 1 d .
H10E H 1.0059 0.2591 0.6044 0.027 Uiso 1 1 calc R
H10F H 0.9975 0.1482 0.5947 0.027 Uiso 1 1 calc R
C105 C 0.9694(5) 0.2168(4) 0.51623(17) 0.0288(13) Uani 1 1 d .
H10G H 0.9931 0.1499 0.5138 0.035 Uiso 1 1 calc R
H10H H 1.0469 0.2533 0.5263 0.035 Uiso 1 1 calc R
C106 C 0.9078(5) 0.2518(4) 0.47141(17) 0.0278(13) Uani 1 1 d .
H10I H 0.9044 0.3215 0.4714 0.033 Uiso 1 1 calc R
H10J H 0.9566 0.2314 0.4487 0.033 Uiso 1 1 calc R
C107 C 0.7784(4) 0.2123(3) 0.46123(16) 0.0216(11) Uani 1 1 d .
H10K H 0.7366 0.2349 0.4318 0.026 Uiso 1 1 calc R
H10L H 0.7829 0.1426 0.4601 0.026 Uiso 1 1 calc R
C108 C 0.4699(5) 0.2240(4) 0.43161(15) 0.0294(13) Uani 1 1 d .
H10M H 0.5133 0.2356 0.4067 0.044 Uiso 1 1 calc R
H10N H 0.383 0.2454 0.4239 0.044 Uiso 1 1 calc R
H10O H 0.4713 0.1564 0.4382 0.044 Uiso 1 1 calc R
C109 C 0.5884(5) 0.4065(3) 0.45641(16) 0.0235(12) Uani 1 1 d .
H10P H 0.6352 0.447 0.4794 0.035 Uiso 1 1 calc R
H10Q H 0.5101 0.4378 0.4432 0.035 Uiso 1 1 calc R
H10R H 0.6389 0.3947 0.4335 0.035 Uiso 1 1 calc R
C110 C 0.4640(4) 0.1642(3) 0.61044(16) 0.0163(11) Uani 1 1 d .
H110 H 0.526 0.1735 0.6383 0.02 Uiso 1 1 calc R
C111 C 0.5167(4) 0.1280(3) 0.57558(17) 0.0145(11) Uani 1 1 d .
H111 H 0.6051 0.1052 0.583 0.017 Uiso 1 1 calc R
C112 C 0.4582(4) 0.1227(3) 0.53034(16) 0.0153(11) Uani 1 1 d .
H112 H 0.5177 0.102 0.5108 0.018 Uiso 1 1 calc R
C113 C 0.3252(4) 0.0896(3) 0.51346(15) 0.0183(11) Uani 1 1 d .
H11A H 0.3111 0.0881 0.4807 0.022 Uiso 1 1 calc R
H11B H 0.2662 0.1361 0.5223 0.022 Uiso 1 1 calc R
C114 C 0.2954(5) -0.0074(4) 0.53037(18) 0.0279(14) Uani 1 1 d .
H11C H 0.2056 -0.0211 0.5197 0.033 Uiso 1 1 calc R
H11D H 0.3446 -0.0552 0.5174 0.033 Uiso 1 1 calc R
C115 C 0.3224(5) -0.0178(3) 0.58014(18) 0.0234(13) Uani 1 1 d .
H11E H 0.2831 -0.0769 0.5881 0.028 Uiso 1 1 calc R
H11F H 0.414 -0.0243 0.5898 0.028 Uiso 1 1 calc R
C116 C 0.2774(4) 0.0617(3) 0.60536(16) 0.0243(12) Uani 1 1 d .
H116 H 0.1969 0.0547 0.6131 0.029 Uiso 1 1 calc R
C117 C 0.3383(4) 0.1408(3) 0.61791(15) 0.0170(11) Uani 1 1 d .
H117 H 0.2968 0.186 0.633 0.02 Uiso 1 1 calc R
C118 C 0.5011(4) 0.3944(3) 0.59718(15) 0.0125(10) Uani 1 1 d .
H118 H 0.5809 0.3969 0.6191 0.015 Uiso 1 1 calc R
C119 C 0.5117(4) 0.4279(3) 0.55495(17) 0.0165(11) Uani 1 1 d .
H119 H 0.5983 0.449 0.5527 0.02 Uiso 1 1 calc R
C120 C 0.4096(5) 0.4842(3) 0.52576(17) 0.0186(12) Uani 1 1 d .
H12C H 0.4493 0.5286 0.5076 0.022 Uiso 1 1 calc R
H12D H 0.3639 0.5219 0.5449 0.022 Uiso 1 1 calc R
C121 C 0.3148(4) 0.4226(3) 0.49485(17) 0.0228(12) Uani 1 1 d .
H12E H 0.2299 0.4497 0.4931 0.027 Uiso 1 1 calc R
H12F H 0.3357 0.4239 0.4648 0.027 Uiso 1 1 calc R
C122 C 0.3137(4) 0.3208(3) 0.51046(15) 0.0156(11) Uani 1 1 d .
H122 H 0.2772 0.2748 0.4871 0.019 Uiso 1 1 calc R
C123 C 0.2905(4) 0.3001(4) 0.55294(18) 0.0170(12) Uani 1 1 d .
H123 H 0.2411 0.241 0.5544 0.02 Uiso 1 1 calc R
C124 C 0.2655(4) 0.3755(3) 0.58517(16) 0.0218(11) Uani 1 1 d .
H12G H 0.2022 0.3521 0.6021 0.026 Uiso 1 1 calc R
H12H H 0.2305 0.4318 0.5684 0.026 Uiso 1 1 calc R
C125 C 0.3842(4) 0.4039(3) 0.61758(17) 0.0181(11) Uani 1 1 d .
H12I H 0.376 0.4701 0.6269 0.022 Uiso 1 1 calc R
H12J H 0.3925 0.3637 0.6442 0.022 Uiso 1 1 calc R
C201 C 1.1418(4) 0.4707(3) 0.79338(16) 0.0125(10) Uani 1 1 d .
C202 C 1.0595(5) 0.4998(3) 0.71779(17) 0.0143(12) Uani 1 1 d .
H20A H 1.0948 0.5624 0.7127 0.017 Uiso 1 1 calc R
H20B H 0.9776 0.4937 0.6979 0.017 Uiso 1 1 calc R
C203 C 1.1483(4) 0.4223(3) 0.70732(16) 0.0186(12) Uani 1 1 d .
H20C H 1.1132 0.3596 0.7122 0.022 Uiso 1 1 calc R
H20D H 1.1583 0.4265 0.676 0.022 Uiso 1 1 calc R
C204 C 1.2727(4) 0.4343(3) 0.73683(17) 0.0232(12) Uani 1 1 d .
H20E H 1.3229 0.3763 0.7362 0.028 Uiso 1 1 calc R
H20F H 1.3186 0.487 0.7258 0.028 Uiso 1 1 calc R
C205 C 1.3720(4) 0.4459(4) 0.81448(18) 0.0302(14) Uani 1 1 d .
H20G H 1.4385 0.4832 0.8042 0.036 Uiso 1 1 calc R
H20H H 1.3992 0.3792 0.8165 0.036 Uiso 1 1 calc R
C206 C 1.3566(5) 0.4797(3) 0.85944(18) 0.0286(13) Uani 1 1 d .
H20I H 1.354 0.5494 0.8599 0.034 Uiso 1 1 calc R
H20J H 1.4284 0.4585 0.8818 0.034 Uiso 1 1 calc R
C207 C 1.2355(4) 0.4397(3) 0.87016(16) 0.0233(12) Uani 1 1 d .
H20K H 1.2409 0.3701 0.8716 0.028 Uiso 1 1 calc R
H20L H 1.2228 0.4631 0.8994 0.028 Uiso 1 1 calc R
C208 C 1.0564(4) 0.6355(3) 0.87470(17) 0.0230(12) Uani 1 1 d .
H20M H 1.1241 0.6226 0.8996 0.035 Uiso 1 1 calc R
H20N H 0.9901 0.6713 0.8851 0.035 Uiso 1 1 calc R
H20O H 1.0892 0.6721 0.8522 0.035 Uiso 1 1 calc R
C209 C 0.9576(5) 0.4537(4) 0.89967(15) 0.0303(13) Uani 1 1 d .
H20P H 0.9436 0.387 0.8922 0.045 Uiso 1 1 calc R
H20Q H 0.8828 0.4798 0.909 0.045 Uiso 1 1 calc R
H20R H 1.0294 0.4599 0.9238 0.045 Uiso 1 1 calc R
C210 C 0.7697(4) 0.3976(3) 0.72176(15) 0.0162(11) Uani 1 1 d .
H210 H 0.8029 0.4069 0.6937 0.019 Uiso 1 1 calc R
C211 C 0.8572(4) 0.3593(3) 0.75629(16) 0.0157(11) Uani 1 1 d .
H211 H 0.9374 0.336 0.7484 0.019 Uiso 1 1 calc R
C212 C 0.8443(4) 0.3512(3) 0.80105(17) 0.0173(11) Uani 1 1 d .
H212 H 0.9233 0.3293 0.8202 0.021 Uiso 1 1 calc R
C213 C 0.7293(4) 0.3188(3) 0.81809(17) 0.0236(12) Uani 1 1 d .
H21C H 0.6619 0.366 0.8099 0.028 Uiso 1 1 calc R
H21D H 0.7487 0.3157 0.8508 0.028 Uiso 1 1 calc R
C214 C 0.6811(5) 0.2218(3) 0.80003(19) 0.0283(14) Uani 1 1 d .
H21E H 0.7438 0.1734 0.8118 0.034 Uiso 1 1 calc R
H21F H 0.6029 0.2071 0.8111 0.034 Uiso 1 1 calc R
C215 C 0.6555(5) 0.2158(3) 0.7499(2) 0.0292(14) Uani 1 1 d .
H21G H 0.7366 0.2102 0.7395 0.035 Uiso 1 1 calc R
H21H H 0.6075 0.1575 0.7411 0.035 Uiso 1 1 calc R
C216 C 0.5850(5) 0.2975(3) 0.72674(16) 0.0248(12) Uani 1 1 d .
H216 H 0.4964 0.2919 0.7199 0.03 Uiso 1 1 calc R
C217 C 0.6340(4) 0.3764(3) 0.71500(15) 0.0183(11) Uani 1 1 d .
H217 H 0.578 0.4234 0.7011 0.022 Uiso 1 1 calc R
C218 C 0.8249(4) 0.6246(3) 0.73479(15) 0.0143(10) Uani 1 1 d .
H218 H 0.8819 0.6266 0.7125 0.017 Uiso 1 1 calc R
C219 C 0.8798(4) 0.6577(3) 0.77748(17) 0.0162(12) Uani 1 1 d .
H219 H 0.9689 0.6782 0.7797 0.019 Uiso 1 1 calc R
C220 C 0.8071(5) 0.7143(3) 0.80617(16) 0.0197(12) Uani 1 1 d .
H22G H 0.7414 0.7507 0.7868 0.024 Uiso 1 1 calc R
H22H H 0.8646 0.76 0.8236 0.024 Uiso 1 1 calc R
C221 C 0.7448(5) 0.6542(3) 0.83822(16) 0.0210(12) Uani 1 1 d .
H22C H 0.7983 0.6546 0.8678 0.025 Uiso 1 1 calc R
H22D H 0.663 0.6825 0.841 0.025 Uiso 1 1 calc R
C222 C 0.7247(4) 0.5529(3) 0.82205(16) 0.0203(11) Uani 1 1 d .
H222 H 0.7111 0.5069 0.8454 0.024 Uiso 1 1 calc R
C223 C 0.6589(4) 0.5320(4) 0.77980(18) 0.0147(11) Uani 1 1 d .
H223 H 0.6072 0.4734 0.7786 0.018 Uiso 1 1 calc R
C224 C 0.6019(4) 0.6072(3) 0.74749(16) 0.0204(11) Uani 1 1 d .
H22E H 0.5827 0.6633 0.7642 0.025 Uiso 1 1 calc R
H22F H 0.5221 0.5834 0.7304 0.025 Uiso 1 1 calc R
C225 C 0.6877(4) 0.6360(3) 0.71557(16) 0.0176(11) Uani 1 1 d .
H22I H 0.6677 0.5973 0.6884 0.021 Uiso 1 1 calc R
H22J H 0.6713 0.7027 0.7071 0.021 Uiso 1 1 calc R
C301 C -0.1659(4) -0.0326(3) 0.79779(15) 0.0106(10) Uani 1 1 d .
C302 C -0.1681(4) -0.0670(3) 0.87558(15) 0.0181(11) Uani 1 1 d .
H30A H -0.1203 -0.0454 0.9043 0.022 Uiso 1 1 calc R
H30B H -0.1732 -0.1366 0.8763 0.022 Uiso 1 1 calc R
C303 C -0.2994(4) -0.0254(3) 0.86871(16) 0.0225(11) Uani 1 1 d .
H30C H -0.3436 -0.0464 0.8926 0.027 Uiso 1 1 calc R
H30D H -0.295 0.0443 0.8692 0.027 Uiso 1 1 calc R
C304 C -0.3685(4) -0.0588(3) 0.82455(15) 0.0196(11) Uani 1 1 d .
H30E H -0.3919 -0.1258 0.8269 0.024 Uiso 1 1 calc R
H30F H -0.4465 -0.0219 0.8163 0.024 Uiso 1 1 calc R
C305 C -0.3619(4) -0.0673(3) 0.74618(15) 0.0190(11) Uani 1 1 d .
H30G H -0.42 -0.0144 0.7368 0.023 Uiso 1 1 calc R
H30H H -0.4123 -0.1253 0.7467 0.023 Uiso 1 1 calc R
C306 C -0.2743(4) -0.0789(3) 0.71371(16) 0.0197(12) Uani 1 1 d .
H30I H -0.3214 -0.073 0.6832 0.024 Uiso 1 1 calc R
H30J H -0.2358 -0.1424 0.717 0.024 Uiso 1 1 calc R
C307 C -0.1719(5) -0.0036(3) 0.72206(17) 0.0136(12) Uani 1 1 d .
H30K H -0.114 -0.0116 0.7008 0.016 Uiso 1 1 calc R
H30L H -0.2103 0.0597 0.7175 0.016 Uiso 1 1 calc R
C308 C 0.0123(5) 0.1285(3) 0.87821(16) 0.0238(12) Uani 1 1 d .
H30M H -0.0454 0.1664 0.8571 0.036 Uiso 1 1 calc R
H30N H 0.0898 0.164 0.8879 0.036 Uiso 1 1 calc R
H30O H -0.0267 0.1137 0.9038 0.036 Uiso 1 1 calc R
C309 C 0.1404(5) -0.0537(4) 0.89864(16) 0.0311(13) Uani 1 1 d .
H30P H 0.104 -0.0425 0.9252 0.047 Uiso 1 1 calc R
H30Q H 0.228 -0.0332 0.904 0.047 Uiso 1 1 calc R
H30R H 0.1362 -0.1211 0.8915 0.047 Uiso 1 1 calc R
C310 C 0.1390(4) -0.1481(3) 0.79679(17) 0.0188(12) Uani 1 1 d .
H310 H 0.0828 -0.1734 0.8166 0.023 Uiso 1 1 calc R
C311 C 0.0775(4) -0.1382(3) 0.75260(17) 0.0181(12) Uani 1 1 d .
H311 H -0.0101 -0.1627 0.7455 0.022 Uiso 1 1 calc R
C312 C 0.1258(4) -0.0971(3) 0.71782(16) 0.0180(11) Uani 1 1 d .
H312 H 0.0614 -0.0866 0.6907 0.022 Uiso 1 1 calc R
C313 C 0.2514(4) -0.1148(3) 0.70826(16) 0.0225(12) Uani 1 1 d .
H313 H 0.2897 -0.0659 0.6943 0.027 Uiso 1 1 calc R
C314 C 0.3153(5) -0.1936(4) 0.71766(16) 0.0271(12) Uani 1 1 d .
H314 H 0.3948 -0.1978 0.7089 0.032 Uiso 1 1 calc R
C315 C 0.2730(5) -0.2767(4) 0.7410(2) 0.0353(16) Uani 1 1 d .
H31A H 0.3115 -0.3339 0.7307 0.042 Uiso 1 1 calc R
H31B H 0.1812 -0.2828 0.7318 0.042 Uiso 1 1 calc R
C316 C 0.3027(5) -0.2748(3) 0.7913(2) 0.0338(15) Uani 1 1 d .
H31C H 0.3923 -0.2901 0.801 0.041 Uiso 1 1 calc R
H31D H 0.2529 -0.3242 0.803 0.041 Uiso 1 1 calc R
C317 C 0.2746(4) -0.1788(3) 0.81094(17) 0.0227(12) Uani 1 1 d .
H31E H 0.2938 -0.1828 0.8436 0.027 Uiso 1 1 calc R
H31F H 0.3302 -0.1304 0.8015 0.027 Uiso 1 1 calc R
C318 C 0.0746(4) 0.1273(3) 0.73584(16) 0.0161(11) Uani 1 1 d .
H318 H -0.0081 0.1283 0.7154 0.019 Uiso 1 1 calc R
C319 C 0.0686(4) 0.1578(3) 0.77884(16) 0.0158(11) Uani 1 1 d .
H319 H -0.0174 0.176 0.7833 0.019 Uiso 1 1 calc R
C320 C 0.1738(5) 0.2157(3) 0.80642(17) 0.0190(12) Uani 1 1 d .
H32A H 0.2146 0.2544 0.7862 0.023 Uiso 1 1 calc R
H32B H 0.1366 0.2591 0.8257 0.023 Uiso 1 1 calc R
C321 C 0.2739(4) 0.1555(3) 0.83527(17) 0.0196(12) Uani 1 1 d .
H32C H 0.3567 0.1856 0.8365 0.024 Uiso 1 1 calc R
H32D H 0.2559 0.1533 0.8657 0.024 Uiso 1 1 calc R
C322 C 0.2790(4) 0.0550(3) 0.81782(16) 0.0177(11) Uani 1 1 d .
H322 H 0.3215 0.0086 0.84 0.021 Uiso 1 1 calc R
C323 C 0.2950(4) 0.0378(4) 0.77449(17) 0.0157(11) Uani 1 1 d .
H323 H 0.3465 -0.0194 0.7713 0.019 Uiso 1 1 calc R
C324 C 0.3092(4) 0.1159(3) 0.74137(16) 0.0193(11) Uani 1 1 d .
H32E H 0.3464 0.1722 0.7577 0.023 Uiso 1 1 calc R
H32F H 0.3675 0.0945 0.722 0.023 Uiso 1 1 calc R
C325 C 0.1850(4) 0.1430(3) 0.71297(16) 0.0192(12) Uani 1 1 d .
H32G H 0.1879 0.2103 0.7047 0.023 Uiso 1 1 calc R
H32H H 0.173 0.1055 0.6854 0.023 Uiso 1 1 calc R
N1 N 0.5435(4) 0.7611(3) 0.56545(14) 0.0124(9) Uani 1 1 d .
N2 N 0.4567(4) 0.7341(3) 0.49334(12) 0.0157(9) Uani 1 1 d .
N3 N 0.3295(4) 0.7195(3) 0.54808(14) 0.0171(10) Uani 1 1 d .
N4 N 0.6919(4) 0.2658(3) 0.56723(13) 0.0122(9) Uani 1 1 d .
N5 N 0.7046(3) 0.2404(3) 0.49472(12) 0.0128(9) Uani 1 1 d .
N6 N 0.8871(4) 0.2254(3) 0.54914(13) 0.0151(10) Uani 1 1 d .
N7 N 1.0421(4) 0.4925(2) 0.76383(13) 0.0114(9) Uani 1 1 d .
N8 N 1.1297(4) 0.4674(3) 0.83661(13) 0.0155(10) Uani 1 1 d .
N9 N 1.2568(3) 0.4538(3) 0.78204(13) 0.0175(9) Uani 1 1 d .
N10 N -0.1037(3) -0.0380(3) 0.84011(12) 0.0143(9) Uani 1 1 d .
N11 N -0.1023(4) -0.0109(3) 0.76696(13) 0.0119(9) Uani 1 1 d .
N12 N -0.2926(3) -0.0488(3) 0.79019(12) 0.0150(9) Uani 1 1 d .
Si1 Si 0.59615(13) 0.78345(9) 0.47906(5) 0.0163(3) Uani 1 1 d .
Si2 Si 0.55144(13) 0.29058(9) 0.48187(5) 0.0163(3) Uani 1 1 d .
Si3 Si 0.98999(13) 0.51974(9) 0.84971(5) 0.0170(3) Uani 1 1 d .
Si4 Si 0.04968(13) 0.01526(9) 0.85073(5) 0.0154(3) Uani 1 1 d .
Ru1 Ru 0.72896(3) 0.77591(3) 0.549078(12) 0.01091(11) Uani 1 1 d .
Ru2 Ru 0.48886(3) 0.27539(2) 0.551806(12) 0.01138(11) Uani 1 1 d .
Ru3 Ru 0.85638(3) 0.50509(3) 0.780253(13) 0.01086(11) Uani 1 1 d .
Ru4 Ru 0.10073(3) 0.00594(3) 0.779077(13) 0.01043(11) Uani 1 1 d .

loop_
_atom_site_aniso_label
_atom_site_aniso_U_11
_atom_site_aniso_U_22
_atom_site_aniso_U_33
_atom_site_aniso_U_23
_atom_site_aniso_U_13
_atom_site_aniso_U_12
C1 0.015(3) 0.011(3) 0.016(3) 0.004(2) 0.002(2) 0.001(2)
C2 0.025(3) 0.018(3) 0.016(3) 0.004(2) -0.004(2) -0.006(2)
C3 0.018(3) 0.020(3) 0.035(3) 0.006(2) -0.008(2) 0.001(2)
C4 0.012(3) 0.031(3) 0.036(3) 0.000(3) -0.002(2) -0.003(2)
C5 0.022(3) 0.014(3) 0.025(3) 0.001(2) 0.015(2) -0.001(2)
C6 0.019(3) 0.015(3) 0.020(3) 0.000(2) 0.010(2) 0.002(2)
C7 0.013(3) 0.018(3) 0.016(3) -0.001(2) 0.002(2) 0.002(2)
C8 0.031(3) 0.046(4) 0.017(3) -0.009(3) 0.003(2) -0.004(3)
C9 0.025(3) 0.026(3) 0.018(3) 0.008(2) -0.003(2) -0.005(2)
C10 0.013(3) 0.009(2) 0.017(3) -0.002(2) 0.001(2) -0.0002(19)
C11 0.015(2) 0.016(3) 0.018(3) -0.002(2) 0.006(2) -0.004(2)
C12 0.019(3) 0.015(2) 0.020(3) 0.001(2) 0.001(2) -0.004(2)
C13 0.019(3) 0.015(2) 0.023(3) 0.002(2) 0.002(2) -0.002(2)
C14 0.012(3) 0.015(3) 0.023(3) 0.006(3) 0.009(2) -0.002(2)
C15 0.020(3) 0.012(2) 0.020(3) -0.001(2) 0.015(2) 0.000(2)
C16 0.016(3) 0.022(3) 0.019(3) 0.002(2) 0.011(2) -0.005(2)
C17 0.021(3) 0.011(3) 0.027(3) 0.005(2) 0.007(2) -0.0003(19)
C18 0.016(3) 0.018(3) 0.019(3) 0.010(2) 0.008(2) 0.002(2)
C19 0.019(3) 0.009(2) 0.026(3) 0.007(2) 0.010(2) 0.001(2)
C20 0.018(3) 0.007(3) 0.029(3) -0.002(2) 0.008(2) -0.002(2)
C21 0.022(3) 0.016(3) 0.029(3) -0.004(2) 0.009(2) -0.002(2)
C22 0.017(3) 0.016(3) 0.070(5) -0.015(3) 0.005(3) 0.003(2)
C23 0.020(3) 0.018(3) 0.062(4) 0.020(3) 0.014(3) 0.010(2)
C24 0.013(3) 0.033(3) 0.037(3) 0.018(3) 0.008(2) 0.005(2)
C25 0.023(3) 0.026(3) 0.024(3) 0.013(2) 0.003(2) -0.005(2)
C101 0.017(3) 0.013(3) 0.017(3) 0.003(2) 0.003(2) -0.006(2)
C102 0.020(3) 0.016(3) 0.008(2) 0.0017(19) -0.005(2) -0.003(2)
C103 0.019(3) 0.021(3) 0.018(3) 0.003(2) 0.001(2) -0.004(2)
C104 0.015(3) 0.019(3) 0.030(3) 0.003(2) -0.005(2) 0.007(2)
C105 0.020(3) 0.033(3) 0.036(3) -0.005(3) 0.013(2) -0.006(2)
C106 0.029(3) 0.024(3) 0.036(3) -0.002(2) 0.022(3) -0.004(2)
C107 0.032(3) 0.016(3) 0.021(3) 0.004(2) 0.018(2) 0.002(2)
C108 0.032(3) 0.035(3) 0.018(3) -0.008(2) -0.003(2) -0.004(3)
C109 0.028(3) 0.026(3) 0.018(3) 0.008(2) 0.008(2) 0.003(2)
C110 0.016(3) 0.013(2) 0.020(3) 0.002(2) 0.003(2) -0.002(2)
C111 0.012(2) 0.002(2) 0.028(3) 0.001(2) 0.001(2) 0.0001(18)
C112 0.013(2) 0.012(2) 0.021(3) -0.004(2) 0.005(2) 0.001(2)
C113 0.018(3) 0.015(2) 0.022(3) -0.007(2) 0.002(2) -0.005(2)
C114 0.024(3) 0.023(3) 0.037(3) -0.006(2) 0.006(3) -0.011(2)
C115 0.018(3) 0.011(3) 0.043(4) 0.002(2) 0.011(2) -0.002(2)
C116 0.023(3) 0.022(3) 0.030(3) 0.004(2) 0.010(2) -0.004(2)
C117 0.016(3) 0.018(3) 0.018(3) 0.000(2) 0.007(2) 0.006(2)
C118 0.009(2) 0.010(2) 0.018(3) -0.006(2) -0.001(2) 0.0012(18)
C119 0.015(3) 0.009(2) 0.025(3) -0.003(2) 0.001(2) -0.005(2)
C120 0.021(3) 0.011(3) 0.023(3) 0.003(2) 0.003(2) 0.0034(19)
C121 0.019(3) 0.022(3) 0.024(3) 0.001(2) -0.003(2) 0.007(2)
C122 0.011(2) 0.013(2) 0.020(3) -0.001(2) -0.004(2) 0.003(2)
C123 0.009(3) 0.011(3) 0.029(3) 0.001(2) -0.003(2) 0.002(2)
C124 0.019(3) 0.017(3) 0.029(3) 0.000(2) 0.004(2) -0.001(2)
C125 0.019(3) 0.013(2) 0.025(3) -0.001(2) 0.011(2) 0.002(2)
C201 0.014(3) 0.006(2) 0.019(3) 0.002(2) 0.005(2) -0.001(2)
C202 0.012(3) 0.013(3) 0.019(3) 0.003(2) 0.005(2) 0.0021(19)
C203 0.022(3) 0.016(3) 0.020(3) -0.005(2) 0.008(2) -0.002(2)
C204 0.010(3) 0.020(3) 0.040(3) 0.007(2) 0.007(2) 0.003(2)
C205 0.011(3) 0.034(3) 0.042(4) 0.004(3) -0.006(2) 0.004(2)
C206 0.023(3) 0.018(3) 0.040(4) 0.001(3) -0.009(3) 0.000(2)
C207 0.022(3) 0.019(3) 0.025(3) 0.001(2) -0.007(2) 0.002(2)
C208 0.021(3) 0.022(3) 0.024(3) -0.008(2) 0.000(2) 0.008(2)
C209 0.034(3) 0.045(3) 0.011(3) 0.005(2) 0.003(2) -0.001(3)
C210 0.017(3) 0.013(2) 0.019(3) -0.007(2) 0.005(2) -0.002(2)
C211 0.016(3) 0.006(2) 0.027(3) -0.002(2) 0.007(2) -0.0025(19)
C212 0.014(3) 0.011(2) 0.028(3) 0.002(2) 0.006(2) 0.000(2)
C213 0.023(3) 0.016(3) 0.034(3) 0.009(2) 0.011(2) 0.000(2)
C214 0.021(3) 0.017(3) 0.049(4) 0.014(3) 0.010(3) -0.002(2)
C215 0.017(3) 0.011(3) 0.062(4) 0.001(3) 0.014(3) -0.003(2)
C216 0.020(3) 0.025(3) 0.030(3) -0.009(2) 0.006(2) -0.001(2)
C217 0.015(2) 0.020(3) 0.020(3) -0.008(2) 0.002(2) -0.001(2)
C218 0.020(2) 0.008(2) 0.016(3) 0.008(2) 0.006(2) -0.0026(19)
C219 0.017(3) 0.010(3) 0.023(3) 0.003(2) 0.008(2) -0.001(2)
C220 0.022(3) 0.015(3) 0.023(3) -0.005(2) 0.007(2) -0.001(2)
C221 0.024(3) 0.020(3) 0.020(3) -0.008(2) 0.008(2) 0.005(2)
C222 0.021(3) 0.019(3) 0.026(3) 0.006(2) 0.016(2) 0.006(2)
C223 0.011(3) 0.011(3) 0.025(3) 0.000(2) 0.010(2) 0.000(2)
C224 0.014(2) 0.017(3) 0.031(3) -0.006(2) 0.003(2) 0.002(2)
C225 0.014(2) 0.018(3) 0.020(3) -0.001(2) 0.000(2) 0.002(2)
C301 0.015(3) 0.002(2) 0.015(3) -0.001(2) 0.004(2) 0.0014(19)
C302 0.025(3) 0.015(2) 0.016(3) 0.000(2) 0.010(2) -0.002(2)
C303 0.025(3) 0.020(3) 0.026(3) -0.005(2) 0.013(2) -0.002(2)
C304 0.016(2) 0.020(3) 0.026(3) -0.001(2) 0.009(2) 0.000(2)
C305 0.011(2) 0.019(3) 0.029(3) 0.000(2) 0.008(2) -0.003(2)
C306 0.018(3) 0.024(3) 0.015(3) -0.006(2) -0.003(2) -0.004(2)
C307 0.015(3) 0.013(3) 0.014(3) -0.001(2) 0.004(2) 0.0052(19)
C308 0.026(3) 0.025(3) 0.021(3) -0.006(2) 0.008(2) -0.007(2)
C309 0.026(3) 0.047(3) 0.020(3) 0.007(3) 0.005(2) 0.006(3)
C310 0.016(3) 0.009(2) 0.032(3) 0.003(2) 0.005(2) 0.004(2)
C311 0.011(2) 0.010(2) 0.032(3) -0.008(2) 0.003(2) 0.002(2)
C312 0.014(3) 0.018(3) 0.020(3) -0.007(2) -0.004(2) -0.002(2)
C313 0.022(3) 0.020(3) 0.027(3) -0.012(2) 0.007(2) -0.004(2)
C314 0.019(3) 0.032(3) 0.032(3) -0.016(2) 0.008(2) -0.011(2)
C315 0.017(3) 0.019(3) 0.070(5) -0.016(3) 0.008(3) -0.001(2)
C316 0.025(3) 0.015(3) 0.064(4) 0.008(3) 0.013(3) 0.007(2)
C317 0.019(3) 0.016(3) 0.033(3) 0.009(2) 0.005(2) 0.007(2)
C318 0.015(2) 0.014(2) 0.018(3) 0.008(2) 0.001(2) 0.009(2)
C319 0.017(3) 0.008(2) 0.020(3) 0.003(2) -0.002(2) 0.003(2)
C320 0.023(3) 0.006(2) 0.028(3) -0.004(2) 0.004(2) -0.0033(19)
C321 0.014(3) 0.016(3) 0.028(3) -0.010(2) 0.001(2) -0.007(2)
C322 0.009(2) 0.011(2) 0.031(3) 0.004(2) -0.003(2) -0.0035(19)
C323 0.005(2) 0.012(3) 0.028(3) -0.008(2) -0.002(2) 0.000(2)
C324 0.022(3) 0.014(2) 0.025(3) -0.003(2) 0.013(2) -0.002(2)
C325 0.026(3) 0.013(2) 0.019(3) 0.002(2) 0.007(2) 0.004(2)
N1 0.010(2) 0.012(2) 0.017(2) 0.0005(18) 0.0045(19) -0.0046(17)
N2 0.019(2) 0.016(2) 0.011(2) 0.0034(18) 0.0009(17) -0.0024(19)
N3 0.010(2) 0.019(2) 0.021(3) -0.0011(19) -0.0005(19) 0.0018(18)
N4 0.014(2) 0.011(2) 0.012(2) 0.0003(17) 0.0033(18) 0.0031(16)
N5 0.019(2) 0.013(2) 0.007(2) -0.0004(17) 0.0034(17) -0.0003(17)
N6 0.013(2) 0.015(2) 0.018(2) 0.0007(17) 0.0044(18) 0.0000(17)
N7 0.015(2) 0.0071(19) 0.013(2) -0.0002(16) 0.0055(18) -0.0029(16)
N8 0.020(2) 0.013(2) 0.012(2) 0.0021(18) -0.0006(18) 0.0047(18)
N9 0.009(2) 0.019(2) 0.025(2) -0.0020(19) 0.0035(18) 0.0046(18)
N10 0.019(2) 0.014(2) 0.011(2) 0.0003(18) 0.0082(17) 0.0017(18)
N11 0.012(2) 0.0093(19) 0.012(2) 0.0013(17) -0.0048(17) 0.0053(17)
N12 0.0107(19) 0.016(2) 0.018(2) -0.0056(18) 0.0022(17) -0.0008(17)
Si1 0.0178(8) 0.0189(8) 0.0125(7) -0.0002(6) 0.0036(6) -0.0028(6)
Si2 0.0173(7) 0.0169(7) 0.0134(7) -0.0004(6) -0.0012(6) -0.0020(6)
Si3 0.0213(8) 0.0176(8) 0.0121(7) 0.0008(5) 0.0031(6) 0.0014(6)
Si4 0.0153(7) 0.0181(8) 0.0116(7) 0.0004(5) -0.0010(6) -0.0006(5)
Ru1 0.0112(2) 0.0087(2) 0.0131(3) -0.00019(17) 0.00306(19) -0.00038(15)
Ru2 0.0104(2) 0.0092(2) 0.0139(3) -0.00122(16) 0.00038(19) 0.00023(16)
Ru3 0.0120(2) 0.0091(2) 0.0118(3) 0.00069(16) 0.0030(2) 0.00151(16)
Ru4 0.0101(2) 0.0085(2) 0.0122(3) -0.00007(17) 0.0008(2) 0.00024(16)

loop_
_atom_type_symbol
_atom_type_description
_atom_type_scat_dispersion_real
_atom_type_scat_dispersion_imag
_atom_type_scat_source
C C 0.0033 0.0016 'International Tables Vol C Tables 4.2.6.8 and 6.1.1.4'
H H 0 0 'International Tables Vol C Tables 4.2.6.8 and 6.1.1.4'
N N 0.0061 0.0033 'International Tables Vol C Tables 4.2.6.8 and 6.1.1.4'
Si Si 0.0817 0.0704 'International Tables Vol C Tables 4.2.6.8 and 6.1.1.4'
Ru Ru -1.2594 0.8363 'International Tables Vol C Tables 4.2.6.8 and 6.1.1.4'

loop_
_geom_angle_atom_site_label_1
_geom_angle_atom_site_label_2
_geom_angle_atom_site_label_3
_geom_angle
N1 C1 N2 117.3(4)
N1 C1 N3 122.5(5)
N2 C1 N3 120.3(4)
N2 C2 C3 111.0(4)
N2 C2 H2A 109.4
C3 C2 H2A 109.4
N2 C2 H2B 109.4
C3 C2 H2B 109.4
H2A C2 H2B 108
C2 C3 C4 108.9(4)
C2 C3 H3A 109.9
C4 C3 H3A 109.9
C2 C3 H3B 109.9
C4 C3 H3B 109.9
H3A C3 H3B 108.3
N3 C4 C3 111.8(4)
N3 C4 H4A 109.2
C3 C4 H4A 109.2
N3 C4 H4B 109.2
C3 C4 H4B 109.2
H4A C4 H4B 107.9
N3 C5 C6 111.5(4)
N3 C5 H5A 109.3
C6 C5 H5A 109.3
N3 C5 H5B 109.3
C6 C5 H5B 109.3
H5A C5 H5B 108
C7 C6 C5 107.9(4)
C7 C6 H6A 110.1
C5 C6 H6A 110.1
C7 C6 H6B 110.1
C5 C6 H6B 110.1
H6A C6 H6B 108.4
N1 C7 C6 111.5(4)
N1 C7 H7A 109.3
C6 C7 H7A 109.3
N1 C7 H7B 109.3
C6 C7 H7B 109.3
H7A C7 H7B 108
Si1 C8 H8A 109.5
Si1 C8 H8B 109.5
H8A C8 H8B 109.5
Si1 C8 H8C 109.5
H8A C8 H8C 109.5
H8B C8 H8C 109.5
Si1 C9 H9A 109.5
Si1 C9 H9B 109.5
H9A C9 H9B 109.5
Si1 C9 H9C 109.5
H9A C9 H9C 109.5
H9B C9 H9C 109.5
C11 C10 C17 122.1(4)
C11 C10 Ru1 70.9(3)
C17 C10 Ru1 115.6(3)
C11 C10 H10 113.8
C17 C10 H10 113.8
Ru1 C10 H10 113.8
C10 C11 C12 125.4(4)
C10 C11 Ru1 71.5(3)
C12 C11 Ru1 111.5(3)
C10 C11 H11 113.6
C12 C11 H11 113.6
Ru1 C11 H11 113.6
C11 C12 C13 112.8(4)
C11 C12 H12A 109
C13 C12 H12A 109
C11 C12 H12B 109
C13 C12 H12B 109
H12A C12 H12B 107.8
C12 C13 C14 112.4(4)
C12 C13 H13A 109.1
C14 C13 H13A 109.1
C12 C13 H13B 109.1
C14 C13 H13B 109.1
H13A C13 H13B 107.9
C15 C14 C13 123.2(4)
C15 C14 Ru1 72.0(3)
C13 C14 Ru1 113.8(3)
C15 C14 H14 113.7
C13 C14 H14 113.7
Ru1 C14 H14 113.7
C14 C15 C16 120.7(4)
C14 C15 Ru1 70.9(3)
C16 C15 Ru1 113.8(3)
C14 C15 H15 114.7
C16 C15 H15 114.7
Ru1 C15 H15 114.7
C15 C16 C17 113.2(4)
C15 C16 H16A 108.9
C17 C16 H16A 108.9
C15 C16 H16B 108.9
C17 C16 H16B 108.9
H16A C16 H16B 107.8
C16 C17 C10 113.1(4)
C16 C17 H17A 109
C10 C17 H17A 109
C16 C17 H17B 109
C10 C17 H17B 109
H17A C17 H17B 107.8
C19 C18 C25 124.6(5)
C19 C18 Ru1 63.6(3)
C25 C18 Ru1 120.3(3)
C19 C18 H18 113.2
C25 C18 H18 113.2
Ru1 C18 H18 113.2
C18 C19 C20 126.6(5)
C18 C19 Ru1 82.1(3)
C20 C19 Ru1 73.7(3)
C18 C19 H19 116.7
C20 C19 H19 116.7
Ru1 C19 H19 116.7
C19 C20 C21 125.5(4)
C19 C20 Ru1 69.4(3)
C21 C20 Ru1 118.5(3)
C19 C20 H20 112.2
C21 C20 H20 112.2
Ru1 C20 H20 112.2
C20 C21 C22 112.2(4)
C20 C21 H21A 109.2
C22 C21 H21A 109.2
C20 C21 H21B 109.2
C22 C21 H21B 109.2
H21A C21 H21B 107.9
C23 C22 C21 114.7(4)
C23 C22 H22A 108.6
C21 C22 H22A 108.6
C23 C22 H22B 108.6
C21 C22 H22B 108.6
H22A C22 H22B 107.6
C24 C23 C22 115.6(4)
C24 C23 H23A 108.4
C22 C23 H23A 108.4
C24 C23 H23B 108.4
C22 C23 H23B 108.4
H23A C23 H23B 107.5
C25 C24 C23 125.3(5)
C25 C24 H24 117.4
C23 C24 H24 117.4
C24 C25 C18 124.8(5)
C24 C25 H25 117.6
C18 C25 H25 117.6
N4 C101 N5 117.2(5)
N4 C101 N6 122.7(5)
N5 C101 N6 120.1(5)
N4 C102 C103 111.5(4)
N4 C102 H10A 109.3
C103 C102 H10A 109.3
N4 C102 H10B 109.3
C103 C102 H10B 109.3
H10A C102 H10B 108
C104 C103 C102 108.6(4)
C104 C103 H10C 110
C102 C103 H10C 110
C104 C103 H10D 110
C102 C103 H10D 110
H10C C103 H10D 108.3
N6 C104 C103 111.9(4)
N6 C104 H10E 109.2
C103 C104 H10E 109.2
N6 C104 H10F 109.2
C103 C104 H10F 109.2
H10E C104 H10F 107.9
N6 C105 C106 112.2(4)
N6 C105 H10G 109.2
C106 C105 H10G 109.2
N6 C105 H10H 109.2
C106 C105 H10H 109.2
H10G C105 H10H 107.9
C107 C106 C105 108.5(4)
C107 C106 H10I 110
C105 C106 H10I 110
C107 C106 H10J 110
C105 C106 H10J 110
H10I C106 H10J 108.4
N5 C107 C106 111.1(4)
N5 C107 H10K 109.4
C106 C107 H10K 109.4
N5 C107 H10L 109.4
C106 C107 H10L 109.4
H10K C107 H10L 108
Si2 C108 H10M 109.5
Si2 C108 H10N 109.5
H10M C108 H10N 109.5
Si2 C108 H10O 109.5
H10M C108 H10O 109.5
H10N C108 H10O 109.5
Si2 C109 H10P 109.5
Si2 C109 H10Q 109.5
H10P C109 H10Q 109.5
Si2 C109 H10R 109.5
H10P C109 H10R 109.5
H10Q C109 H10R 109.5
C111 C110 C117 123.8(4)
C111 C110 Ru2 63.9(2)
C117 C110 Ru2 119.3(3)
C111 C110 H110 113.6
C117 C110 H110 113.6
Ru2 C110 H110 113.6
C110 C111 C112 126.5(4)
C110 C111 Ru2 81.7(3)
C112 C111 Ru2 73.5(3)
C110 C111 H111 116.7
C112 C111 H111 116.7
Ru2 C111 H111 116.7
C111 C112 C113 125.6(4)
C111 C112 Ru2 69.5(3)
C113 C112 Ru2 118.4(3)
C111 C112 H112 112.2
C113 C112 H112 112.2
Ru2 C112 H112 112.2
C112 C113 C114 114.1(4)
C112 C113 H11A 108.7
C114 C113 H11A 108.7
C112 C113 H11B 108.7
C114 C113 H11B 108.7
H11A C113 H11B 107.6
C115 C114 C113 114.6(4)
C115 C114 H11C 108.6
C113 C114 H11C 108.6
C115 C114 H11D 108.6
C113 C114 H11D 108.6
H11C C114 H11D 107.6
C116 C115 C114 115.2(4)
C116 C115 H11E 108.5
C114 C115 H11E 108.5
C116 C115 H11F 108.5
C114 C115 H11F 108.5
H11E C115 H11F 107.5
C117 C116 C115 126.7(5)
C117 C116 H116 116.7
C115 C116 H116 116.7
C116 C117 C110 125.3(5)
C116 C117 H117 117.3
C110 C117 H117 117.3
C119 C118 C125 124.2(4)
C119 C118 Ru2 71.2(3)
C125 C118 Ru2 111.9(3)
C119 C118 H118 114
C125 C118 H118 114
Ru2 C118 H118 114
C118 C119 C120 123.5(4)
C118 C119 Ru2 71.2(3)
C120 C119 Ru2 115.4(3)
C118 C119 H119 113.3
C120 C119 H119 113.3
Ru2 C119 H119 113.3
C119 C120 C121 113.7(4)
C119 C120 H12C 108.8
C121 C120 H12C 108.8
C119 C120 H12D 108.8
C121 C120 H12D 108.8
H12C C120 H12D 107.7
C122 C121 C120 112.6(4)
C122 C121 H12E 109.1
C120 C121 H12E 109.1
C122 C121 H12F 109.1
C120 C121 H12F 109.1
H12E C121 H12F 107.8
C123 C122 C121 120.3(4)
C123 C122 Ru2 71.2(3)
C121 C122 Ru2 114.1(3)
C123 C122 H122 114.7
C121 C122 H122 114.7
Ru2 C122 H122 114.7
C122 C123 C124 122.8(4)
C122 C123 Ru2 71.4(3)
C124 C123 Ru2 114.4(3)
C122 C123 H123 113.8
C124 C123 H123 113.8
Ru2 C123 H123 113.8
C123 C124 C125 112.6(4)
C123 C124 H12G 109.1
C125 C124 H12G 109.1
C123 C124 H12H 109.1
C125 C124 H12H 109.1
H12G C124 H12H 107.8
C118 C125 C124 112.0(4)
C118 C125 H12I 109.2
C124 C125 H12I 109.2
C118 C125 H12J 109.2
C124 C125 H12J 109.2
H12I C125 H12J 107.9
N7 C201 N8 118.2(4)
N7 C201 N9 122.5(4)
N8 C201 N9 119.3(4)
N7 C202 C203 110.1(4)
N7 C202 H20A 109.6
C203 C202 H20A 109.6
N7 C202 H20B 109.6
C203 C202 H20B 109.6
H20A C202 H20B 108.1
C204 C203 C202 108.9(4)
C204 C203 H20C 109.9
C202 C203 H20C 109.9
C204 C203 H20D 109.9
C202 C203 H20D 109.9
H20C C203 H20D 108.3
N9 C204 C203 110.7(4)
N9 C204 H20E 109.5
C203 C204 H20E 109.5
N9 C204 H20F 109.5
C203 C204 H20F 109.5
H20E C204 H20F 108.1
N9 C205 C206 112.6(4)
N9 C205 H20G 109.1
C206 C205 H20G 109.1
N9 C205 H20H 109.1
C206 C205 H20H 109.1
H20G C205 H20H 107.8
C205 C206 C207 108.7(4)
C205 C206 H20I 109.9
C207 C206 H20I 109.9
C205 C206 H20J 109.9
C207 C206 H20J 109.9
H20I C206 H20J 108.3
N8 C207 C206 110.5(4)
N8 C207 H20K 109.6
C206 C207 H20K 109.6
N8 C207 H20L 109.6
C206 C207 H20L 109.6
H20K C207 H20L 108.1
Si3 C208 H20M 109.5
Si3 C208 H20N 109.5
H20M C208 H20N 109.5
Si3 C208 H20O 109.5
H20M C208 H20O 109.5
H20N C208 H20O 109.5
Si3 C209 H20P 109.5
Si3 C209 H20Q 109.5
H20P C209 H20Q 109.5
Si3 C209 H20R 109.5
H20P C209 H20R 109.5
H20Q C209 H20R 109.5
C211 C210 C217 123.5(4)
C211 C210 Ru3 63.9(2)
C217 C210 Ru3 118.6(3)
C211 C210 H210 113.9
C217 C210 H210 113.9
Ru3 C210 H210 113.9
C210 C211 C212 126.8(4)
C210 C211 Ru3 81.2(3)
C212 C211 Ru3 75.1(3)
C210 C211 H211 116.6
C212 C211 H211 116.6
Ru3 C211 H211 116.6
C211 C212 C213 126.4(4)
C211 C212 Ru3 68.3(3)
C213 C212 Ru3 118.7(3)
C211 C212 H212 112.1
C213 C212 H212 112.1
Ru3 C212 H212 112.1
C212 C213 C214 113.4(4)
C212 C213 H21C 108.9
C214 C213 H21C 108.9
C212 C213 H21D 108.9
C214 C213 H21D 108.9
H21C C213 H21D 107.7
C215 C214 C213 114.0(4)
C215 C214 H21E 108.8
C213 C214 H21E 108.8
C215 C214 H21F 108.8
C213 C214 H21F 108.8
H21E C214 H21F 107.7
C216 C215 C214 115.1(4)
C216 C215 H21G 108.5
C214 C215 H21G 108.5
C216 C215 H21H 108.5
C214 C215 H21H 108.5
H21G C215 H21H 107.5
C217 C216 C215 126.3(5)
C217 C216 H216 116.9
C215 C216 H216 116.9
C216 C217 C210 125.0(4)
C216 C217 H217 117.5
C210 C217 H217 117.5
C219 C218 C225 123.3(4)
C219 C218 Ru3 71.0(3)
C225 C218 Ru3 111.4(3)
C219 C218 H218 114.4
C225 C218 H218 114.4
Ru3 C218 H218 114.4
C218 C219 C220 122.5(4)
C218 C219 Ru3 71.1(3)
C220 C219 Ru3 115.3(3)
C218 C219 H219 113.7
C220 C219 H219 113.7
Ru3 C219 H219 113.7
C219 C220 C221 114.2(4)
C219 C220 H22G 108.7
C221 C220 H22G 108.7
C219 C220 H22H 108.7
C221 C220 H22H 108.7
H22G C220 H22H 107.6
C222 C221 C220 111.5(4)
C222 C221 H22C 109.3
C220 C221 H22C 109.3
C222 C221 H22D 109.3
C220 C221 H22D 109.3
H22C C221 H22D 108
C223 C222 C221 121.5(4)
C223 C222 Ru3 70.7(3)
C221 C222 Ru3 114.4(3)
C223 C222 H222 114.4
C221 C222 H222 114.4
Ru3 C222 H222 114.4
C222 C223 C224 122.8(4)
C222 C223 Ru3 71.9(3)
C224 C223 Ru3 114.6(3)
C222 C223 H223 113.6
C224 C223 H223 113.6
Ru3 C223 H223 113.6
C223 C224 C225 112.7(4)
C223 C224 H22E 109
C225 C224 H22E 109
C223 C224 H22F 109
C225 C224 H22F 109
H22E C224 H22F 107.8
C218 C225 C224 113.0(4)
C218 C225 H22I 109
C224 C225 H22I 109
C218 C225 H22J 109
C224 C225 H22J 109
H22I C225 H22J 107.8
N11 C301 N10 118.2(4)
N11 C301 N12 123.9(4)
N10 C301 N12 117.9(4)
N10 C302 C303 110.4(4)
N10 C302 H30A 109.6
C303 C302 H30A 109.6
N10 C302 H30B 109.6
C303 C302 H30B 109.6
H30A C302 H30B 108.1
C304 C303 C302 108.0(4)
C304 C303 H30C 110.1
C302 C303 H30C 110.1
C304 C303 H30D 110.1
C302 C303 H30D 110.1
H30C C303 H30D 108.4
N12 C304 C303 111.5(4)
N12 C304 H30E 109.3
C303 C304 H30E 109.3
N12 C304 H30F 109.3
C303 C304 H30F 109.3
H30E C304 H30F 108
N12 C305 C306 110.7(4)
N12 C305 H30G 109.5
C306 C305 H30G 109.5
N12 C305 H30H 109.5
C306 C305 H30H 109.5
H30G C305 H30H 108.1
C305 C306 C307 109.7(4)
C305 C306 H30I 109.7
C307 C306 H30I 109.7
C305 C306 H30J 109.7
C307 C306 H30J 109.7
H30I C306 H30J 108.2
N11 C307 C306 110.4(4)
N11 C307 H30K 109.6
C306 C307 H30K 109.6
N11 C307 H30L 109.6
C306 C307 H30L 109.6
H30K C307 H30L 108.1
Si4 C308 H30M 109.5
Si4 C308 H30N 109.5
H30M C308 H30N 109.5
Si4 C308 H30O 109.5
H30M C308 H30O 109.5
H30N C308 H30O 109.5
Si4 C309 H30P 109.5
Si4 C309 H30Q 109.5
H30P C309 H30Q 109.5
Si4 C309 H30R 109.5
H30P C309 H30R 109.5
H30Q C309 H30R 109.5
C311 C310 C317 125.0(4)
C311 C310 Ru4 68.8(3)
C317 C310 Ru4 118.0(3)
C311 C310 H310 112.7
C317 C310 H310 112.7
Ru4 C310 H310 112.7
C312 C311 C310 126.9(4)
C312 C311 Ru4 82.0(3)
C310 C311 Ru4 74.5(3)
C312 C311 H311 116.6
C310 C311 H311 116.6
Ru4 C311 H311 116.6
C311 C312 C313 124.6(4)
C311 C312 Ru4 63.4(3)
C313 C312 Ru4 119.5(3)
C311 C312 H312 113.4
C313 C312 H312 113.4
Ru4 C312 H312 113.4
C314 C313 C312 124.9(5)
C314 C313 H313 117.6
C312 C313 H313 117.6
C313 C314 C315 125.4(5)
C313 C314 H314 117.3
C315 C314 H314 117.3
C314 C315 C316 116.5(4)
C314 C315 H31A 108.2
C316 C315 H31A 108.2
C314 C315 H31B 108.2
C316 C315 H31B 108.2
H31A C315 H31B 107.3
C315 C316 C317 113.1(4)
C315 C316 H31C 109
C317 C316 H31C 109
C315 C316 H31D 109
C317 C316 H31D 109
H31C C316 H31D 107.8
C310 C317 C316 112.8(4)
C310 C317 H31E 109
C316 C317 H31E 109
C310 C317 H31F 109
C316 C317 H31F 109
H31E C317 H31F 107.8
C319 C318 C325 124.5(4)
C319 C318 Ru4 71.9(3)
C325 C318 Ru4 112.0(3)
C319 C318 H318 113.8
C325 C318 H318 113.8
Ru4 C318 H318 113.8
C318 C319 C320 122.1(4)
C318 C319 Ru4 70.5(3)
C320 C319 Ru4 115.1(3)
C318 C319 H319 114
C320 C319 H319 114
Ru4 C319 H319 114
C321 C320 C319 113.8(4)
C321 C320 H32A 108.8
C319 C320 H32A 108.8
C321 C320 H32B 108.8
C319 C320 H32B 108.8
H32A C320 H32B 107.7
C322 C321 C320 112.5(4)
C322 C321 H32C 109.1
C320 C321 H32C 109.1
C322 C321 H32D 109.1
C320 C321 H32D 109.1
H32C C321 H32D 107.8
C323 C322 C321 121.1(4)
C323 C322 Ru4 70.9(3)
C321 C322 Ru4 113.7(3)
C323 C322 H322 114.6
C321 C322 H322 114.6
Ru4 C322 H322 114.6
C322 C323 C324 123.5(4)
C322 C323 Ru4 72.0(3)
C324 C323 Ru4 113.8(3)
C322 C323 H323 113.6
C324 C323 H323 113.6
Ru4 C323 H323 113.6
C325 C324 C323 112.4(4)
C325 C324 H32E 109.1
C323 C324 H32E 109.1
C325 C324 H32F 109.1
C323 C324 H32F 109.1
H32E C324 H32F 107.9
C318 C325 C324 113.1(4)
C318 C325 H32G 109
C324 C325 H32G 109
C318 C325 H32H 109
C324 C325 H32H 109
H32G C325 H32H 107.8
C1 N1 C7 115.8(4)
C1 N1 Ru1 123.4(3)
C7 N1 Ru1 120.2(3)
C1 N2 C2 119.3(4)
C1 N2 Si1 117.5(3)
C2 N2 Si1 122.4(3)
C1 N3 C5 123.1(4)
C1 N3 C4 122.2(4)
C5 N3 C4 114.4(4)
C101 N4 C102 116.5(4)
C101 N4 Ru2 123.4(3)
C102 N4 Ru2 119.7(3)
C101 N5 C107 118.8(4)
C101 N5 Si2 116.5(3)
C107 N5 Si2 123.7(3)
C101 N6 C104 122.9(4)
C101 N6 C105 122.7(4)
C104 N6 C105 114.4(4)
C201 N7 C202 116.9(4)
C201 N7 Ru3 122.8(3)
C202 N7 Ru3 120.1(3)
C201 N8 C207 120.2(4)
C201 N8 Si3 115.8(3)
C207 N8 Si3 123.0(3)
C201 N9 C204 122.7(4)
C201 N9 C205 123.1(4)
C204 N9 C205 114.0(4)
C301 N10 C302 120.7(4)
C301 N10 Si4 115.9(3)
C302 N10 Si4 122.2(3)
C301 N11 C307 117.0(4)
C301 N11 Ru4 123.3(3)
C307 N11 Ru4 119.6(3)
C301 N12 C305 121.9(4)
C301 N12 C304 124.8(4)
C305 N12 C304 113.0(3)
N2 Si1 C8 105.1(2)
N2 Si1 C9 100.7(2)
C8 Si1 C9 102.4(2)
N2 Si1 Ru1 99.48(13)
C8 Si1 Ru1 120.47(16)
C9 Si1 Ru1 125.04(16)
N5 Si2 C108 105.3(2)
N5 Si2 C109 100.5(2)
C108 Si2 C109 101.5(2)
N5 Si2 Ru2 99.58(13)
C108 Si2 Ru2 121.76(17)
C109 Si2 Ru2 124.56(17)
N8 Si3 C209 105.2(2)
N8 Si3 C208 100.0(2)
C209 Si3 C208 102.3(2)
N8 Si3 Ru3 99.71(14)
C209 Si3 Ru3 121.21(16)
C208 Si3 Ru3 124.64(16)
N10 Si4 C308 100.0(2)
N10 Si4 C309 105.1(2)
C308 Si4 C309 102.4(2)
N10 Si4 Ru4 99.64(13)
C308 Si4 Ru4 124.48(17)
C309 Si4 Ru4 121.32(17)
C11 Ru1 N1 87.69(16)
C11 Ru1 C10 37.67(17)
N1 Ru1 C10 87.28(16)
C11 Ru1 C14 79.45(19)
N1 Ru1 C14 164.96(17)
C10 Ru1 C14 87.26(19)
C11 Ru1 C15 94.89(17)
N1 Ru1 C15 153.85(16)
C10 Ru1 C15 79.27(18)
C14 Ru1 C15 37.13(17)
C11 Ru1 C19 121.13(17)
N1 Ru1 C19 77.90(16)
C10 Ru1 C19 155.41(18)
C14 Ru1 C19 102.05(18)
C15 Ru1 C19 121.56(17)
C11 Ru1 C20 155.47(18)
N1 Ru1 C20 94.65(16)
C10 Ru1 C20 166.65(18)
C14 Ru1 C20 93.90(18)
C15 Ru1 C20 93.64(17)
C19 Ru1 C20 36.83(17)
C11 Ru1 Si1 119.83(12)
N1 Ru1 Si1 76.96(11)
C10 Ru1 Si1 83.20(13)
C14 Ru1 Si1 116.24(14)
C15 Ru1 Si1 79.24(13)
C19 Ru1 Si1 111.83(13)
C20 Ru1 Si1 84.37(13)
C11 Ru1 C18 91.29(16)
N1 Ru1 C18 92.40(15)
C10 Ru1 C18 128.95(17)
C14 Ru1 C18 80.23(17)
C15 Ru1 C18 113.51(16)
C19 Ru1 C18 34.36(16)
C20 Ru1 C18 64.24(17)
Si1 Ru1 C18 146.09(12)
N4 Ru2 C119 87.10(16)
N4 Ru2 C118 87.92(15)
C119 Ru2 C118 37.64(17)
N4 Ru2 C123 165.62(17)
C119 Ru2 C123 86.85(19)
C118 Ru2 C123 79.34(18)
N4 Ru2 C122 152.59(16)
C119 Ru2 C122 79.26(17)
C118 Ru2 C122 95.28(16)
C123 Ru2 C122 37.41(18)
N4 Ru2 C111 78.18(15)
C119 Ru2 C111 156.08(17)
C118 Ru2 C111 122.04(17)
C123 Ru2 C111 102.89(18)
C122 Ru2 C111 121.51(16)
N4 Ru2 C112 95.41(15)
C119 Ru2 C112 165.89(18)
C118 Ru2 C112 156.07(17)
C123 Ru2 C112 93.63(18)
C122 Ru2 C112 92.56(17)
C111 Ru2 C112 36.97(15)
N4 Ru2 Si2 76.30(11)
C119 Ru2 Si2 84.35(15)
C118 Ru2 Si2 120.92(13)
C123 Ru2 Si2 116.02(15)
C122 Ru2 Si2 78.76(13)
C111 Ru2 Si2 109.85(14)
C112 Ru2 Si2 82.78(13)
N4 Ru2 C110 92.16(15)
C119 Ru2 C110 129.40(18)
C118 Ru2 C110 91.76(17)
C123 Ru2 C110 81.68(18)
C122 Ru2 C110 114.88(17)
C111 Ru2 C110 34.44(16)
C112 Ru2 C110 64.48(17)
Si2 Ru2 C110 144.24(12)
N7 Ru3 C223 165.44(17)
N7 Ru3 C219 87.35(16)
C223 Ru3 C219 86.95(19)
N7 Ru3 C218 87.85(16)
C223 Ru3 C218 79.44(19)
C219 Ru3 C218 37.96(17)
N7 Ru3 C222 152.95(16)
C223 Ru3 C222 37.40(18)
C219 Ru3 C222 78.93(18)
C218 Ru3 C222 95.15(18)
N7 Ru3 C211 77.62(16)
C223 Ru3 C211 103.01(19)
C219 Ru3 C211 156.02(18)
C218 Ru3 C211 121.75(17)
C222 Ru3 C211 121.99(18)
N7 Ru3 C212 95.00(15)
C223 Ru3 C212 93.72(18)
C219 Ru3 C212 166.21(17)
C218 Ru3 C212 155.51(17)
C222 Ru3 C212 93.25(18)
C211 Ru3 C212 36.63(16)
N7 Ru3 Si3 76.74(11)
C223 Ru3 Si3 115.89(15)
C219 Ru3 Si3 83.75(14)
C218 Ru3 Si3 120.64(12)
C222 Ru3 Si3 78.66(13)
C211 Ru3 Si3 110.29(13)
C212 Ru3 Si3 83.57(13)
N7 Ru3 C210 91.76(15)
C223 Ru3 C210 81.48(18)
C219 Ru3 C210 129.00(17)
C218 Ru3 C210 91.03(16)
C222 Ru3 C210 115.01(17)
C211 Ru3 C210 34.98(16)
C212 Ru3 C210 64.60(17)
Si3 Ru3 C210 145.23(11)
C318 Ru4 N11 87.87(15)
C318 Ru4 C319 37.65(17)
N11 Ru4 C319 87.23(15)
C318 Ru4 C323 79.60(18)
N11 Ru4 C323 165.57(17)
C319 Ru4 C323 87.18(19)
C318 Ru4 C322 95.06(17)
N11 Ru4 C322 153.24(16)
C319 Ru4 C322 79.27(17)
C323 Ru4 C322 37.09(17)
C318 Ru4 C311 121.29(18)
N11 Ru4 C311 77.80(15)
C319 Ru4 C311 155.39(17)
C323 Ru4 C311 102.57(18)
C322 Ru4 C311 121.83(16)
C318 Ru4 C310 155.70(18)
N11 Ru4 C310 94.12(15)
C319 Ru4 C310 166.53(18)
C323 Ru4 C310 94.41(18)
C322 Ru4 C310 93.95(16)
C311 Ru4 C310 36.71(17)
C318 Ru4 Si4 119.99(13)
N11 Ru4 Si4 76.73(11)
C319 Ru4 Si4 83.37(14)
C323 Ru4 Si4 115.77(14)
C322 Ru4 Si4 78.82(13)
C311 Ru4 Si4 111.46(14)
C310 Ru4 Si4 83.91(13)
C318 Ru4 C312 91.38(17)
N11 Ru4 C312 92.81(15)
C319 Ru4 C312 129.02(18)
C323 Ru4 C312 80.46(18)
C322 Ru4 C312 113.65(17)
C311 Ru4 C312 34.62(17)
C310 Ru4 C312 64.35(17)
Si4 Ru4 C312 145.95(12)

loop_
_geom_bond_atom_site_label_1
_geom_bond_atom_site_label_2
_geom_bond_distance
C1 N1 1.321(5)
C1 N2 1.352(6)
C1 N3 1.375(6)
C2 N2 1.471(5)
C2 C3 1.488(7)
C2 H2A 0.99
C2 H2B 0.99
C3 C4 1.504(7)
C3 H3A 0.99
C3 H3B 0.99
C4 N3 1.482(6)
C4 H4A 0.99
C4 H4B 0.99
C5 N3 1.420(6)
C5 C6 1.516(6)
C5 H5A 0.99
C5 H5B 0.99
C6 C7 1.510(6)
C6 H6A 0.99
C6 H6B 0.99
C7 N1 1.475(6)
C7 H7A 0.99
C7 H7B 0.99
C8 Si1 1.890(5)
C8 H8A 0.98
C8 H8B 0.98
C8 H8C 0.98
C9 Si1 1.895(5)
C9 H9A 0.98
C9 H9B 0.98
C9 H9C 0.98
C10 C11 1.400(6)
C10 C17 1.542(7)
C10 Ru1 2.172(4)
C10 H10 1
C11 C12 1.502(6)
C11 Ru1 2.164(4)
C11 H11 1
C12 C13 1.518(6)
C12 H12A 0.99
C12 H12B 0.99
C13 C14 1.519(7)
C13 H13A 0.99
C13 H13B 0.99
C14 C15 1.393(6)
C14 Ru1 2.180(5)
C14 H14 1
C15 C16 1.525(6)
C15 Ru1 2.195(4)
C15 H15 1
C16 C17 1.529(7)
C16 H16A 0.99
C16 H16B 0.99
C17 H17A 0.99
C17 H17B 0.99
C18 C19 1.394(6)
C18 C25 1.459(6)
C18 Ru1 2.446(4)
C18 H18 1
C19 C20 1.416(6)
C19 Ru1 2.212(5)
C19 H19 1
C20 C21 1.526(6)
C20 Ru1 2.268(5)
C20 H20 1
C21 C22 1.532(7)
C21 H21A 0.99
C21 H21B 0.99
C22 C23 1.527(8)
C22 H22A 0.99
C22 H22B 0.99
C23 C24 1.493(7)
C23 H23A 0.99
C23 H23B 0.99
C24 C25 1.341(7)
C24 H24 0.95
C25 H25 0.95
C101 N4 1.313(6)
C101 N5 1.363(6)
C101 N6 1.368(6)
C102 N4 1.478(6)
C102 C103 1.510(6)
C102 H10A 0.99
C102 H10B 0.99
C103 C104 1.503(7)
C103 H10C 0.99
C103 H10D 0.99
C104 N6 1.443(6)
C104 H10E 0.99
C104 H10F 0.99
C105 N6 1.467(6)
C105 C106 1.505(7)
C105 H10G 0.99
C105 H10H 0.99
C106 C107 1.492(7)
C106 H10I 0.99
C106 H10J 0.99
C107 N5 1.466(6)
C107 H10K 0.99
C107 H10L 0.99
C108 Si2 1.892(5)
C108 H10M 0.98
C108 H10N 0.98
C108 H10O 0.98
C109 Si2 1.894(5)
C109 H10P 0.98
C109 H10Q 0.98
C109 H10R 0.98
C110 C111 1.398(7)
C110 C117 1.460(6)
C110 Ru2 2.445(5)
C110 H110 1
C111 C112 1.425(6)
C111 Ru2 2.219(4)
C111 H111 1
C112 C113 1.520(6)
C112 Ru2 2.272(4)
C112 H112 1
C113 C114 1.527(6)
C113 H11A 0.99
C113 H11B 0.99
C114 C115 1.513(7)
C114 H11C 0.99
C114 H11D 0.99
C115 C116 1.499(7)
C115 H11E 0.99
C115 H11F 0.99
C116 C117 1.325(6)
C116 H116 0.95
C117 H117 0.95
C118 C119 1.406(6)
C118 C125 1.516(6)
C118 Ru2 2.179(4)
C118 H118 1
C119 C120 1.524(6)
C119 Ru2 2.179(4)
C119 H119 1
C120 C121 1.543(6)
C120 H12C 0.99
C120 H12D 0.99
C121 C122 1.523(6)
C121 H12E 0.99
C121 H12F 0.99
C122 C123 1.403(7)
C122 Ru2 2.189(4)
C122 H122 1
C123 C124 1.515(7)
C123 Ru2 2.187(5)
C123 H123 1
C124 C125 1.536(6)
C124 H12G 0.99
C124 H12H 0.99
C125 H12I 0.99
C125 H12J 0.99
C201 N7 1.321(5)
C201 N8 1.358(6)
C201 N9 1.374(6)
C202 N7 1.463(6)
C202 C203 1.533(6)
C202 H20A 0.99
C202 H20B 0.99
C203 C204 1.498(6)
C203 H20C 0.99
C203 H20D 0.99
C204 N9 1.456(6)
C204 H20E 0.99
C204 H20F 0.99
C205 N9 1.459(6)
C205 C206 1.499(7)
C205 H20G 0.99
C205 H20H 0.99
C206 C207 1.520(7)
C206 H20I 0.99
C206 H20J 0.99
C207 N8 1.455(5)
C207 H20K 0.99
C207 H20L 0.99
C208 Si3 1.900(5)
C208 H20M 0.98
C208 H20N 0.98
C208 H20O 0.98
C209 Si3 1.884(5)
C209 H20P 0.98
C209 H20Q 0.98
C209 H20R 0.98
C210 C211 1.403(6)
C210 C217 1.481(6)
C210 Ru3 2.418(4)
C210 H210 1
C211 C212 1.411(6)
C211 Ru3 2.197(4)
C211 H211 1
C212 C213 1.508(6)
C212 Ru3 2.286(5)
C212 H212 1
C213 C214 1.540(7)
C213 H21C 0.99
C213 H21D 0.99
C214 C215 1.520(8)
C214 H21E 0.99
C214 H21F 0.99
C215 C216 1.499(7)
C215 H21G 0.99
C215 H21H 0.99
C216 C217 1.317(6)
C216 H216 0.95
C217 H217 0.95
C218 C219 1.422(6)
C218 C225 1.510(6)
C218 Ru3 2.186(4)
C218 H218 1
C219 C220 1.512(7)
C219 Ru3 2.185(4)
C219 H219 1
C220 C221 1.545(7)
C220 H22G 0.99
C220 H22H 0.99
C221 C222 1.525(6)
C221 H22C 0.99
C221 H22D 0.99
C222 C223 1.399(7)
C222 Ru3 2.190(4)
C222 H222 1
C223 C224 1.514(7)
C223 Ru3 2.173(5)
C223 H223 1
C224 C225 1.522(6)
C224 H22E 0.99
C224 H22F 0.99
C225 H22I 0.99
C225 H22J 0.99
C301 N11 1.303(6)
C301 N10 1.358(6)
C301 N12 1.372(5)
C302 N10 1.453(5)
C302 C303 1.521(6)
C302 H30A 0.99
C302 H30B 0.99
C303 C304 1.507(6)
C303 H30C 0.99
C303 H30D 0.99
C304 N12 1.456(6)
C304 H30E 0.99
C304 H30F 0.99
C305 N12 1.451(6)
C305 C306 1.503(6)
C305 H30G 0.99
C305 H30H 0.99
C306 C307 1.531(6)
C306 H30I 0.99
C306 H30J 0.99
C307 N11 1.455(6)
C307 H30K 0.99
C307 H30L 0.99
C308 Si4 1.892(5)
C308 H30M 0.98
C308 H30N 0.98
C308 H30O 0.98
C309 Si4 1.893(5)
C309 H30P 0.98
C309 H30Q 0.98
C309 H30R 0.98
C310 C311 1.410(6)
C310 C317 1.523(6)
C310 Ru4 2.274(5)
C310 H310 1
C311 C312 1.398(7)
C311 Ru4 2.200(4)
C311 H311 1
C312 C313 1.464(6)
C312 Ru4 2.436(5)
C312 H312 1
C313 C314 1.322(6)
C313 H313 0.95
C314 C315 1.493(7)
C314 H314 0.95
C315 C316 1.523(8)
C315 H31A 0.99
C315 H31B 0.99
C316 C317 1.543(7)
C316 H31C 0.99
C316 H31D 0.99
C317 H31E 0.99
C317 H31F 0.99
C318 C319 1.402(6)
C318 C325 1.508(6)
C318 Ru4 2.164(4)
C318 H318 1
C319 C320 1.535(6)
C319 Ru4 2.183(4)
C319 H319 1
C320 C321 1.535(6)
C320 H32A 0.99
C320 H32B 0.99
C321 C322 1.528(6)
C321 H32C 0.99
C321 H32D 0.99
C322 C323 1.394(7)
C322 Ru4 2.199(4)
C322 H322 1
C323 C324 1.531(7)
C323 Ru4 2.184(5)
C323 H323 1
C324 C325 1.521(6)
C324 H32E 0.99
C324 H32F 0.99
C325 H32G 0.99
C325 H32H 0.99
N1 Ru1 2.168(4)
N2 Si1 1.790(4)
N4 Ru2 2.174(4)
N5 Si2 1.787(4)
N7 Ru3 2.169(4)
N8 Si3 1.797(4)
N10 Si4 1.805(4)
N11 Ru4 2.182(4)
Si1 Ru1 2.3720(14)
Si2 Ru2 2.3746(15)
Si3 Ru3 2.3688(14)
Si4 Ru4 2.3665(15)
